data_7243240
loop_
_publ_author_name
'Ramle, Abdul Qaiyum'
'Fei, Chee Chin'
'Tiekink, Edward R. T.'
'Basirun, Wan Jefrey'

_publ_section_title
;
 Indoleninyl-substituted pyrimido[1,2-b]indazoles via a facile
 condensation reaction
;
_journal_issue 40
_journal_name_full 'RSC Advances'
_journal_page_first 24647
_journal_page_last 24651
_journal_paper_doi 10.1039/D1RA04372B
_journal_volume 11
_journal_year 2021
_chemical_formula_moiety 'C20 H16 N4'
_chemical_formula_sum 'C20 H16 N4'
_chemical_formula_weight 312.37
_space_group_crystal_system monoclinic
_space_group_IT_number 11
_space_group_name_Hall '-P 2yb'
_space_group_name_H-M_alt 'P 1 21/m 1'
_atom_sites_solution_hydrogens geom
_atom_sites_solution_primary direct
_atom_sites_solution_secondary difmap
_audit_creation_method SHELXL-2018/3
_audit_update_record
;
2021-05-10 deposited with the CCDC.	2021-07-05 downloaded from the CCDC.
;
_cell_angle_alpha 90
_cell_angle_beta 101.4780(10)
_cell_angle_gamma 90
_cell_formula_units_Z 2
_cell_length_a 7.23710(10)
_cell_length_b 6.86320(10)
_cell_length_c 16.2164(3)
_cell_measurement_reflns_used 6410
_cell_measurement_temperature 294(2)
_cell_measurement_theta_max 76.1380
_cell_measurement_theta_min 5.5670
_cell_volume 789.35(2)
_computing_cell_refinement
;
CrysAlisPro 1.171.39.31a (Rigaku Oxford Diffraction, 2017)
;
_computing_data_collection
;
CrysAlisPro 1.171.39.31a (Rigaku Oxford Diffraction, 2017)
;
_computing_data_reduction
;
CrysAlisPro 1.171.39.31a (Rigaku Oxford Diffraction, 2017)
;
_computing_molecular_graphics 'ORTEP-3 for Windows'
_computing_publication_material SHELXL-2018/3
_computing_structure_refinement SHELXL-2018/3
_computing_structure_solution 'SHELXT 2014/5'
_diffrn_ambient_environment N~2~
_diffrn_ambient_temperature 294(2)
_diffrn_detector 'CCD plate'
_diffrn_detector_area_resol_mean 5.2558
_diffrn_detector_type AtlasS2
_diffrn_measured_fraction_theta_full 0.999
_diffrn_measured_fraction_theta_max 0.998
_diffrn_measurement_device 'four-circle diffractometer'
_diffrn_measurement_device_type 'XtaLAB Synergy, Dualflex, AtlasS2'
_diffrn_measurement_method '\w scans'
_diffrn_radiation_type CuK\a
_diffrn_radiation_wavelength 1.54184
_diffrn_reflns_av_R_equivalents 0.0384
_diffrn_reflns_av_unetI/netI 0.0217
_diffrn_reflns_Laue_measured_fraction_full 0.999
_diffrn_reflns_Laue_measured_fraction_max 0.998
_diffrn_reflns_limit_h_max 9
_diffrn_reflns_limit_h_min -9
_diffrn_reflns_limit_k_max 8
_diffrn_reflns_limit_k_min -8
_diffrn_reflns_limit_l_max 20
_diffrn_reflns_limit_l_min -20
_diffrn_reflns_number 10920
_diffrn_reflns_point_group_measured_fraction_full 0.999
_diffrn_reflns_point_group_measured_fraction_max 0.998
_diffrn_reflns_theta_full 67.684
_diffrn_reflns_theta_max 75.300
_diffrn_reflns_theta_min 5.568
_exptl_absorpt_coefficient_mu 0.634
_exptl_absorpt_correction_T_max 1.000
_exptl_absorpt_correction_T_min 0.448
_exptl_absorpt_correction_type gaussian
_exptl_absorpt_process_details
;
CrysAlisPro 1.171.39.31a (Rigaku Oxford Diffraction, 2017)
;
_exptl_crystal_colour yellow
_exptl_crystal_density_diffrn 1.314
_exptl_crystal_description prism
_exptl_crystal_F_000 328
_exptl_crystal_size_max 0.280
_exptl_crystal_size_mid 0.221
_exptl_crystal_size_min 0.089
_refine_diff_density_max 0.838
_refine_diff_density_min -0.284
_refine_diff_density_rms 0.055
_refine_ls_extinction_method none
_refine_ls_goodness_of_fit_ref 1.067
_refine_ls_hydrogen_treatment constr
_refine_ls_matrix_type full
_refine_ls_number_parameters 143
_refine_ls_number_reflns 1774
_refine_ls_number_restraints 0
_refine_ls_restrained_S_all 1.067
_refine_ls_R_factor_all 0.0717
_refine_ls_R_factor_gt 0.0687
_refine_ls_shift/su_max 0.000
_refine_ls_shift/su_mean 0.000
_refine_ls_structure_factor_coef Fsqd
_refine_ls_weighting_details 'w=1/[\s^2^(Fo^2^)+(0.1078P)^2^+0.4133P] where P=(Fo^2^+2Fc^2^)/3'
_refine_ls_weighting_scheme calc
_refine_ls_wR_factor_gt 0.1938
_refine_ls_wR_factor_ref 0.1978
_reflns_Friedel_coverage 0.000
_reflns_number_gt 1622
_reflns_number_total 1774
_reflns_threshold_expression 'I > 2\s(I)'
_cod_data_source_file d1ra04372b2.cif
_cod_data_source_block shelx
_cod_original_sg_symbol_H-M 'P 21/m'
_cod_database_code 7243240
_shelx_shelxl_version_number 2018/3
_shelx_space_group_comment
;
The symmetry employed for this shelxl refinement is uniquely defined
by the following loop, which should always be used as a source of
symmetry information in preference to the above space-group names.
They are only intended as comments.
;
_shelx_estimated_absorpt_t_min 0.843
_shelx_estimated_absorpt_t_max 0.946

loop_
_space_group_symop_operation_xyz
'x, y, z'
'-x, y+1/2, -z'
'-x, -y, -z'
'x, -y-1/2, z'

loop_
_atom_site_label
_atom_site_type_symbol
_atom_site_fract_x
_atom_site_fract_y
_atom_site_fract_z
_atom_site_U_iso_or_equiv
_atom_site_adp_type
_atom_site_occupancy
_atom_site_site_symmetry_order
_atom_site_calc_flag
_atom_site_refinement_flags_posn
_atom_site_refinement_flags_adp
_atom_site_refinement_flags_occupancy
_atom_site_disorder_assembly
_atom_site_disorder_group
N1 N 0.6340(3) 0.750000 0.15165(15) 0.0459(6) Uani 1 2 d S T P . .
N2 N 0.6309(3) 0.750000 0.44951(16) 0.0513(6) Uani 1 2 d S T P . .
N3 N 0.9207(3) 0.750000 0.39999(14) 0.0417(5) Uani 1 2 d S T P . .
N4 N 1.1088(3) 0.750000 0.42513(15) 0.0473(6) Uani 1 2 d S T P . .
C1 C 0.5394(4) 0.750000 0.21144(17) 0.0392(6) Uani 1 2 d S T P . .
C2 C 0.3253(4) 0.750000 0.18087(18) 0.0430(6) Uani 1 2 d S T P . .
C3 C 0.3192(4) 0.750000 0.08756(18) 0.0459(7) Uani 1 2 d S T P . .
C4 C 0.1692(5) 0.750000 0.0191(2) 0.0673(10) Uani 1 2 d S T P . .
H4 H 0.045112 0.750000 0.026627 0.081 Uiso 1 2 calc R U P . .
C5 C 0.2104(6) 0.750000 -0.0610(2) 0.0711(10) Uani 1 2 d S T P . .
H5 H 0.112094 0.750000 -0.107710 0.085 Uiso 1 2 calc R U P . .
C6 C 0.3939(6) 0.750000 -0.0727(2) 0.0669(10) Uani 1 2 d S T P . .
H6 H 0.416611 0.750000 -0.127153 0.080 Uiso 1 2 calc R U P . .
C7 C 0.5438(5) 0.750000 -0.0059(2) 0.0569(8) Uani 1 2 d S T P . .
H7 H 0.667576 0.750000 -0.013808 0.068 Uiso 1 2 calc R U P . .
C8 C 0.5020(4) 0.750000 0.07444(17) 0.0439(6) Uani 1 2 d S T P . .
C9 C 0.2319(3) 0.5655(4) 0.20744(16) 0.0605(6) Uani 1 1 d . . . . .
H9A H 0.293532 0.452371 0.190925 0.091 Uiso 1 1 calc R U . . .
H9B H 0.101073 0.563565 0.180590 0.091 Uiso 1 1 calc R U . . .
H9C H 0.242613 0.565384 0.267409 0.091 Uiso 1 1 calc R U . . .
C10 C 0.6373(4) 0.750000 0.30042(17) 0.0423(6) Uani 1 2 d S T P . .
C11 C 0.5427(4) 0.750000 0.37006(18) 0.0498(7) Uani 1 2 d S T P . .
H11 H 0.411560 0.750000 0.358604 0.060 Uiso 1 2 calc R U P . .
C12 C 0.8158(4) 0.750000 0.46298(18) 0.0421(6) Uani 1 2 d S T P . .
C13 C 0.8289(4) 0.750000 0.31794(17) 0.0448(6) Uani 1 2 d S T P . .
H13 H 0.896240 0.750000 0.274718 0.054 Uiso 1 2 calc R U P . .
C14 C 0.9548(4) 0.750000 0.53902(18) 0.0452(7) Uani 1 2 d S T P . .
C15 C 0.9510(5) 0.750000 0.62640(19) 0.0520(7) Uani 1 2 d S T P . .
H15 H 0.837709 0.750000 0.645196 0.062 Uiso 1 2 calc R U P . .
C16 C 1.1202(5) 0.750000 0.68156(19) 0.0566(8) Uani 1 2 d S T P . .
H16 H 1.122740 0.750000 0.739125 0.068 Uiso 1 2 calc R U P . .
C17 C 1.2913(5) 0.750000 0.65228(19) 0.0523(7) Uani 1 2 d S T P . .
H17 H 1.404087 0.750000 0.691546 0.063 Uiso 1 2 calc R U P . .
C18 C 1.2981(4) 0.750000 0.56932(19) 0.0506(7) Uani 1 2 d S T P . .
H18 H 1.412752 0.750000 0.551670 0.061 Uiso 1 2 calc R U P . .
C19 C 1.1268(4) 0.750000 0.51105(17) 0.0437(6) Uani 1 2 d S T P . .

loop_
_atom_site_aniso_label
_atom_site_aniso_U_11
_atom_site_aniso_U_22
_atom_site_aniso_U_33
_atom_site_aniso_U_23
_atom_site_aniso_U_13
_atom_site_aniso_U_12
N1 0.0386(12) 0.0552(14) 0.0423(12) 0.000 0.0043(9) 0.000
N2 0.0453(13) 0.0611(15) 0.0506(14) 0.000 0.0168(10) 0.000
N3 0.0385(11) 0.0441(12) 0.0454(12) 0.000 0.0153(9) 0.000
N4 0.0368(12) 0.0617(15) 0.0437(13) 0.000 0.0093(9) 0.000
C1 0.0373(13) 0.0365(12) 0.0423(14) 0.000 0.0046(10) 0.000
C2 0.0356(13) 0.0433(14) 0.0491(15) 0.000 0.0058(11) 0.000
C3 0.0428(14) 0.0438(14) 0.0469(15) 0.000 -0.0014(12) 0.000
C4 0.0495(17) 0.082(2) 0.062(2) 0.000 -0.0094(15) 0.000
C5 0.075(2) 0.080(2) 0.0473(18) 0.000 -0.0148(16) 0.000
C6 0.088(3) 0.064(2) 0.0435(17) 0.000 0.0012(16) 0.000
C7 0.063(2) 0.0614(19) 0.0464(16) 0.000 0.0117(14) 0.000
C8 0.0474(15) 0.0418(14) 0.0403(14) 0.000 0.0034(11) 0.000
C9 0.0538(12) 0.0554(13) 0.0732(15) -0.0007(11) 0.0148(10) -0.0141(10)
C10 0.0423(14) 0.0397(13) 0.0434(14) 0.000 0.0049(11) 0.000
C11 0.0458(15) 0.0564(17) 0.0472(15) 0.000 0.0091(12) 0.000
C12 0.0436(14) 0.0396(13) 0.0488(15) 0.000 0.0232(11) 0.000
C13 0.0444(15) 0.0481(15) 0.0407(14) 0.000 0.0056(11) 0.000
C14 0.0527(16) 0.0372(13) 0.0432(15) 0.000 0.0038(11) 0.000
C15 0.0550(17) 0.0545(16) 0.0499(16) 0.000 0.0191(13) 0.000
C16 0.074(2) 0.0592(18) 0.0368(14) 0.000 0.0109(14) 0.000
C17 0.0545(17) 0.0531(16) 0.0444(15) 0.000 -0.0017(12) 0.000
C18 0.0515(16) 0.0520(16) 0.0489(16) 0.000 0.0114(12) 0.000
C19 0.0533(16) 0.0384(13) 0.0400(14) 0.000 0.0103(12) 0.000

loop_
_atom_type_symbol
_atom_type_description
_atom_type_scat_dispersion_real
_atom_type_scat_dispersion_imag
_atom_type_scat_source
C C 0.0181 0.0091 'International Tables Vol C Tables 4.2.6.8 and 6.1.1.4'
H H 0.0000 0.0000 'International Tables Vol C Tables 4.2.6.8 and 6.1.1.4'
N N 0.0311 0.0180 'International Tables Vol C Tables 4.2.6.8 and 6.1.1.4'

loop_
_geom_angle_atom_site_label_1
_geom_angle_atom_site_label_2
_geom_angle_atom_site_label_3
_geom_angle
_geom_angle_site_symmetry_1
_geom_angle_site_symmetry_3
_geom_angle_publ_flag
C1 N1 C8 107.4(2) . . ?
C12 N2 C11 116.2(2) . . ?
N4 N3 C13 124.4(2) . . ?
N4 N3 C12 116.6(2) . . ?
C13 N3 C12 119.1(2) . . ?
N3 N4 C19 101.2(2) . . ?
N1 C1 C10 120.7(2) . . ?
N1 C1 C2 114.2(2) . . ?
C10 C1 C2 125.1(2) . . ?
C3 C2 C1 98.7(2) . . ?
C3 C2 C9 110.82(16) . . ?
C1 C2 C9 112.51(15) . . ?
C3 C2 C9 110.82(16) . 4_575 ?
C1 C2 C9 112.51(15) . 4_575 ?
C9 C2 C9 110.9(3) . 4_575 ?
C8 C3 C4 119.8(3) . . ?
C8 C3 C2 108.5(2) . . ?
C4 C3 C2 131.7(3) . . ?
C5 C4 C3 117.9(3) . . ?
C5 C4 H4 121.0 . . ?
C3 C4 H4 121.0 . . ?
C6 C5 C4 121.4(3) . . ?
C6 C5 H5 119.3 . . ?
C4 C5 H5 119.3 . . ?
C7 C6 C5 121.6(3) . . ?
C7 C6 H6 119.2 . . ?
C5 C6 H6 119.2 . . ?
C6 C7 C8 116.9(3) . . ?
C6 C7 H7 121.5 . . ?
C8 C7 H7 121.5 . . ?
C3 C8 C7 122.4(3) . . ?
C3 C8 N1 111.2(2) . . ?
C7 C8 N1 126.3(3) . . ?
C2 C9 H9A 109.5 . . ?
C2 C9 H9B 109.5 . . ?
H9A C9 H9B 109.5 . . ?
C2 C9 H9C 109.5 . . ?
H9A C9 H9C 109.5 . . ?
H9B C9 H9C 109.5 . . ?
C13 C10 C11 117.6(3) . . ?
C13 C10 C1 118.4(3) . . ?
C11 C10 C1 124.0(3) . . ?
N2 C11 C10 123.8(3) . . ?
N2 C11 H11 118.1 . . ?
C10 C11 H11 118.1 . . ?
N2 C12 N3 124.5(3) . . ?
N2 C12 C14 131.6(2) . . ?
N3 C12 C14 103.9(2) . . ?
C10 C13 N3 118.9(3) . . ?
C10 C13 H13 120.6 . . ?
N3 C13 H13 120.6 . . ?
C19 C14 C15 121.0(3) . . ?
C19 C14 C12 103.8(2) . . ?
C15 C14 C12 135.2(3) . . ?
C16 C15 C14 117.4(3) . . ?
C16 C15 H15 121.3 . . ?
C14 C15 H15 121.3 . . ?
C15 C16 C17 120.8(3) . . ?
C15 C16 H16 119.6 . . ?
C17 C16 H16 119.6 . . ?
C18 C17 C16 122.8(3) . . ?
C18 C17 H17 118.6 . . ?
C16 C17 H17 118.6 . . ?
C17 C18 C19 117.8(3) . . ?
C17 C18 H18 121.1 . . ?
C19 C18 H18 121.1 . . ?
N4 C19 C18 125.2(3) . . ?
N4 C19 C14 114.6(3) . . ?
C18 C19 C14 120.2(3) . . ?

loop_
_geom_bond_atom_site_label_1
_geom_bond_atom_site_label_2
_geom_bond_distance
_geom_bond_site_symmetry_2
_geom_bond_publ_flag
N1 C1 1.294(4) . ?
N1 C8 1.416(3) . ?
N2 C12 1.312(4) . ?
N2 C11 1.319(4) . ?
N3 N4 1.341(3) . ?
N3 C13 1.364(4) . ?
N3 C12 1.389(3) . ?
N4 C19 1.373(3) . ?
C1 C10 1.475(4) . ?
C1 C2 1.530(3) . ?
C2 C3 1.505(4) . ?
C2 C9 1.537(3) . ?
C2 C9 1.537(3) 4_575 ?
C3 C8 1.381(4) . ?
C3 C4 1.390(4) . ?
C4 C5 1.389(5) . ?
C4 H4 0.9300 . ?
C5 C6 1.378(6) . ?
C5 H5 0.9300 . ?
C6 C7 1.372(5) . ?
C6 H6 0.9300 . ?
C7 C8 1.394(4) . ?
C7 H7 0.9300 . ?
C9 H9A 0.9600 . ?
C9 H9B 0.9600 . ?
C9 H9C 0.9600 . ?
C10 C13 1.359(4) . ?
C10 C11 1.432(4) . ?
C11 H11 0.9300 . ?
C12 C14 1.428(4) . ?
C13 H13 0.9300 . ?
C14 C19 1.407(4) . ?
C14 C15 1.423(4) . ?
C15 C16 1.365(5) . ?
C15 H15 0.9300 . ?
C16 C17 1.412(5) . ?
C16 H16 0.9300 . ?
C17 C18 1.356(4) . ?
C17 H17 0.9300 . ?
C18 C19 1.401(4) . ?
C18 H18 0.9300 . ?

loop_
_geom_torsion_atom_site_label_1
_geom_torsion_atom_site_label_2
_geom_torsion_atom_site_label_3
_geom_torsion_atom_site_label_4
_geom_torsion
_geom_torsion_site_symmetry_1
_geom_torsion_site_symmetry_2
_geom_torsion_site_symmetry_3
_geom_torsion_site_symmetry_4
_geom_torsion_publ_flag
C13 N3 N4 C19 180.000(1) . . . . ?
C12 N3 N4 C19 0.000(1) . . . . ?
C8 N1 C1 C10 180.000(0) . . . . ?
C8 N1 C1 C2 0.000(0) . . . . ?
N1 C1 C2 C3 0.000(0) . . . . ?
C10 C1 C2 C3 180.000(0) . . . . ?
N1 C1 C2 C9 116.90(18) . . . . ?
C10 C1 C2 C9 -63.10(18) . . . . ?
N1 C1 C2 C9 -116.90(18) . . . 4_575 ?
C10 C1 C2 C9 63.10(18) . . . 4_575 ?
C1 C2 C3 C8 0.000(0) . . . . ?
C9 C2 C3 C8 -118.18(16) . . . . ?
C9 C2 C3 C8 118.18(16) 4_575 . . . ?
C1 C2 C3 C4 180.000(0) . . . . ?
C9 C2 C3 C4 61.82(16) . . . . ?
C9 C2 C3 C4 -61.82(16) 4_575 . . . ?
C8 C3 C4 C5 0.000(0) . . . . ?
C2 C3 C4 C5 180.000(0) . . . . ?
C3 C4 C5 C6 0.000(0) . . . . ?
C4 C5 C6 C7 0.000(0) . . . . ?
C5 C6 C7 C8 0.000(0) . . . . ?
C4 C3 C8 C7 0.000(0) . . . . ?
C2 C3 C8 C7 180.000(0) . . . . ?
C4 C3 C8 N1 180.000(0) . . . . ?
C2 C3 C8 N1 0.000(0) . . . . ?
C6 C7 C8 C3 0.000(0) . . . . ?
C6 C7 C8 N1 180.000(0) . . . . ?
C1 N1 C8 C3 0.000(0) . . . . ?
C1 N1 C8 C7 180.000(0) . . . . ?
N1 C1 C10 C13 0.000(1) . . . . ?
C2 C1 C10 C13 180.000(0) . . . . ?
N1 C1 C10 C11 180.000(1) . . . . ?
C2 C1 C10 C11 0.000(1) . . . . ?
C12 N2 C11 C10 0.000(1) . . . . ?
C13 C10 C11 N2 0.000(1) . . . . ?
C1 C10 C11 N2 180.000(1) . . . . ?
C11 N2 C12 N3 0.000(1) . . . . ?
C11 N2 C12 C14 180.000(1) . . . . ?
N4 N3 C12 N2 180.000(1) . . . . ?
C13 N3 C12 N2 0.000(1) . . . . ?
N4 N3 C12 C14 0.000(1) . . . . ?
C13 N3 C12 C14 180.000(1) . . . . ?
C11 C10 C13 N3 0.000(1) . . . . ?
C1 C10 C13 N3 180.000(1) . . . . ?
N4 N3 C13 C10 180.000(1) . . . . ?
C12 N3 C13 C10 0.000(1) . . . . ?
N2 C12 C14 C19 180.000(1) . . . . ?
N3 C12 C14 C19 0.000(1) . . . . ?
N2 C12 C14 C15 0.000(2) . . . . ?
N3 C12 C14 C15 180.000(1) . . . . ?
C19 C14 C15 C16 0.000(2) . . . . ?
C12 C14 C15 C16 180.000(2) . . . . ?
C14 C15 C16 C17 0.000(2) . . . . ?
C15 C16 C17 C18 0.000(2) . . . . ?
C16 C17 C18 C19 0.000(2) . . . . ?
N3 N4 C19 C18 180.000(1) . . . . ?
N3 N4 C19 C14 0.000(1) . . . . ?
C17 C18 C19 N4 180.000(1) . . . . ?
C17 C18 C19 C14 0.000(2) . . . . ?
C15 C14 C19 N4 180.000(1) . . . . ?
C12 C14 C19 N4 0.000(1) . . . . ?
C15 C14 C19 C18 0.000(2) . . . . ?
C12 C14 C19 C18 180.000(1) . . . . ?
